data_1566270
loop_
_publ_author_name
'Huang, Xianqiang'
'Cui, Yanan'
'Liu, Gang'
'Wang, Haitao'
'Ren, Junyu'
'Zhang, Yalin'
'Shen, Guodong'
'Lv, Lingling'
'Wang, Huai-Wei'
'Chen, Yi-Fa'

_publ_section_title
;
 Imidazole-Dependent Assembly of Copper Polymolybdate Frameworks for
 One-Pot Sulfide Oxidation and C--H Activation
;
_journal_issue 3
_journal_name_full 'Energy &amp; Fuels'
_journal_page_first 1665
_journal_page_last 1675
_journal_paper_doi 10.1021/acs.energyfuels.1c03886
_journal_volume 36
_journal_year 2022
_chemical_formula_sum 'C20 H32 Cu Mo2 N8 O7'
_chemical_formula_weight 751.95
_space_group_crystal_system triclinic
_space_group_IT_number 2
_space_group_name_Hall '-P 1'
_space_group_name_H-M_alt 'P -1'
_atom_sites_solution_hydrogens geom
_audit_creation_method SHELXL-2018/3
_cell_angle_alpha 112.804(3)
_cell_angle_beta 93.9960(10)
_cell_angle_gamma 114.554(3)
_cell_formula_units_Z 1
_cell_length_a 8.8009(7)
_cell_length_b 9.6826(8)
_cell_length_c 10.4994(9)
_cell_measurement_reflns_used 1641
_cell_measurement_temperature 293(2)
_cell_measurement_theta_max 26.636
_cell_measurement_theta_min 2.517
_cell_volume 721.23(11)
_computing_structure_refinement 'SHELXL-2018/3 (Sheldrick, 2018)'
_diffrn_ambient_temperature 293(2)
_diffrn_measured_fraction_theta_full 0.968
_diffrn_measured_fraction_theta_max 0.968
_diffrn_measurement_device_type 'CCD area detector'
_diffrn_measurement_method 'phi and omega scans'
_diffrn_radiation_type MoK\a
_diffrn_radiation_wavelength 0.71073
_diffrn_reflns_av_R_equivalents 0.0267
_diffrn_reflns_av_unetI/netI 0.0564
_diffrn_reflns_Laue_measured_fraction_full 0.968
_diffrn_reflns_Laue_measured_fraction_max 0.968
_diffrn_reflns_limit_h_max 10
_diffrn_reflns_limit_h_min -8
_diffrn_reflns_limit_k_max 11
_diffrn_reflns_limit_k_min -11
_diffrn_reflns_limit_l_max 10
_diffrn_reflns_limit_l_min -12
_diffrn_reflns_number 3479
_diffrn_reflns_point_group_measured_fraction_full 0.968
_diffrn_reflns_point_group_measured_fraction_max 0.968
_diffrn_reflns_theta_full 25.015
_diffrn_reflns_theta_max 25.015
_diffrn_reflns_theta_min 2.517
_exptl_absorpt_coefficient_mu 1.638
_exptl_absorpt_correction_T_max 0.7570
_exptl_absorpt_correction_T_min 0.7145
_exptl_absorpt_correction_type multi-scan
_exptl_absorpt_process_details sadabs
_exptl_crystal_colour blue
_exptl_crystal_density_diffrn 1.731
_exptl_crystal_description block
_exptl_crystal_F_000 377
_exptl_crystal_size_max 0.220
_exptl_crystal_size_mid 0.200
_exptl_crystal_size_min 0.180
_refine_diff_density_max 0.715
_refine_diff_density_min -0.885
_refine_diff_density_rms 0.123
_refine_ls_extinction_method none
_refine_ls_goodness_of_fit_ref 1.043
_refine_ls_hydrogen_treatment constr
_refine_ls_matrix_type full
_refine_ls_number_parameters 177
_refine_ls_number_reflns 2466
_refine_ls_number_restraints 0
_refine_ls_restrained_S_all 1.043
_refine_ls_R_factor_all 0.0614
_refine_ls_R_factor_gt 0.0387
_refine_ls_shift/su_max 0.000
_refine_ls_shift/su_mean 0.000
_refine_ls_structure_factor_coef Fsqd
_refine_ls_weighting_details 'w=1/[\s^2^(Fo^2^)+(0.0555P)^2^] where P=(Fo^2^+2Fc^2^)/3'
_refine_ls_weighting_scheme calc
_refine_ls_wR_factor_gt 0.0940
_refine_ls_wR_factor_ref 0.1054
_reflns_Friedel_coverage 0.000
_reflns_number_gt 1913
_reflns_number_total 2466
_reflns_threshold_expression 'I > 2\s(I)'
_cod_data_source_file ef1c03886_si_002.cif
_cod_data_source_block 180301b
_cod_database_code 1566270
_shelx_shelxl_version_number 2018/3
_shelx_space_group_comment
;
The symmetry employed for this shelxl refinement is uniquely defined
by the following loop, which should always be used as a source of
symmetry information in preference to the above space-group names.
They are only intended as comments.
;
_shelx_estimated_absorpt_t_min 0.715
_shelx_estimated_absorpt_t_max 0.757

loop_
_space_group_symop_operation_xyz
'x, y, z'
'-x, -y, -z'

loop_
_atom_site_label
_atom_site_type_symbol
_atom_site_fract_x
_atom_site_fract_y
_atom_site_fract_z
_atom_site_U_iso_or_equiv
_atom_site_adp_type
_atom_site_occupancy
_atom_site_site_symmetry_order
_atom_site_calc_flag
_atom_site_refinement_flags_posn
_atom_site_refinement_flags_adp
_atom_site_refinement_flags_occupancy
_atom_site_disorder_assembly
_atom_site_disorder_group
Cu1 Cu 0.000000 0.000000 0.000000 0.0300(2) Uani 1 2 d S . P . .
Mo1 Mo 0.34025(6) 0.51181(5) 0.10763(5) 0.03233(18) Uani 1 1 d . . . . .
N1 N 0.1061(5) 0.0167(5) 0.1842(4) 0.0342(10) Uani 1 1 d . . . . .
N2 N 0.1991(6) -0.0387(6) 0.3486(5) 0.0450(11) Uani 1 1 d . . . . .
N3 N -0.1735(5) 0.0569(5) 0.0933(4) 0.0303(9) Uani 1 1 d . . . . .
N4 N -0.3354(6) 0.1752(6) 0.1735(4) 0.0372(10) Uani 1 1 d . . . . .
O1 O 0.1997(5) 0.3109(5) 0.0832(4) 0.0515(10) Uani 1 1 d . . . . .
O2 O 0.4489(6) 0.6416(6) 0.2857(5) 0.0859(16) Uani 1 1 d . . . . .
O3 O 0.500000 0.500000 0.000000 0.0692(19) Uani 1 2 d S . P . .
O4 O 0.2275(6) 0.5952(6) 0.0531(5) 0.0691(13) Uani 1 1 d . . . . .
C1 C 0.1177(7) -0.1019(7) 0.2095(5) 0.0420(13) Uani 1 1 d . . . . .
H1 H 0.075319 -0.214577 0.140573 0.050 Uiso 1 1 calc R U . . .
C2 C 0.1833(8) 0.1621(7) 0.3132(6) 0.0494(15) Uani 1 1 d . . . . .
H2 H 0.194695 0.267652 0.328517 0.059 Uiso 1 1 calc R U . . .
C3 C 0.2402(8) 0.1286(8) 0.4148(6) 0.0550(16) Uani 1 1 d . . . . .
H3 H 0.296496 0.205110 0.511370 0.066 Uiso 1 1 calc R U . . .
C4 C 0.2381(10) -0.1326(10) 0.4165(7) 0.0662(19) Uani 1 1 d . . . . .
H4A H 0.313789 -0.172981 0.371058 0.079 Uiso 1 1 calc R U . . .
H4B H 0.299432 -0.055303 0.517174 0.079 Uiso 1 1 calc R U . . .
C5 C 0.0828(12) -0.2764(15) 0.4049(13) 0.144(5) Uani 1 1 d . . . . .
H5A H 0.011716 -0.236205 0.456390 0.216 Uiso 1 1 calc R U . . .
H5B H 0.114288 -0.337749 0.445031 0.216 Uiso 1 1 calc R U . . .
H5C H 0.019129 -0.350945 0.305545 0.216 Uiso 1 1 calc R U . . .
C6 C -0.2048(7) 0.1857(7) 0.1143(5) 0.0368(12) Uani 1 1 d . . . . .
H6 H -0.143093 0.272474 0.090637 0.044 Uiso 1 1 calc R U . . .
C7 C -0.2946(8) -0.0407(7) 0.1419(6) 0.0438(14) Uani 1 1 d . . . . .
H7 H -0.306082 -0.141441 0.139999 0.053 Uiso 1 1 calc R U . . .
C8 C -0.3900(8) 0.0285(7) 0.1906(6) 0.0492(15) Uani 1 1 d . . . . .
H8 H -0.479390 -0.012948 0.230119 0.059 Uiso 1 1 calc R U . . .
C9 C -0.4030(8) 0.2967(8) 0.2132(6) 0.0542(16) Uani 1 1 d . . . . .
H9A H -0.528470 0.234728 0.175195 0.065 Uiso 1 1 calc R U . . .
H9B H -0.356157 0.372901 0.170829 0.065 Uiso 1 1 calc R U . . .
C10 C -0.3556(9) 0.4000(8) 0.3737(7) 0.0614(17) Uani 1 1 d . . . . .
H10A H -0.410556 0.325820 0.415056 0.092 Uiso 1 1 calc R U . . .
H10B H -0.394043 0.483936 0.396236 0.092 Uiso 1 1 calc R U . . .
H10C H -0.231770 0.456331 0.412158 0.092 Uiso 1 1 calc R U . . .

loop_
_atom_site_aniso_label
_atom_site_aniso_U_11
_atom_site_aniso_U_22
_atom_site_aniso_U_33
_atom_site_aniso_U_23
_atom_site_aniso_U_13
_atom_site_aniso_U_12
Cu1 0.0318(5) 0.0369(5) 0.0254(4) 0.0135(4) 0.0069(4) 0.0209(4)
Mo1 0.0274(3) 0.0303(3) 0.0367(3) 0.0136(2) 0.00669(19) 0.0137(2)
N1 0.033(2) 0.037(3) 0.027(2) 0.010(2) 0.0048(19) 0.017(2)
N2 0.051(3) 0.057(3) 0.038(3) 0.025(2) 0.010(2) 0.033(3)
N3 0.033(2) 0.036(2) 0.027(2) 0.0153(19) 0.0101(18) 0.019(2)
N4 0.037(3) 0.049(3) 0.032(2) 0.018(2) 0.009(2) 0.027(2)
O1 0.049(2) 0.043(2) 0.066(3) 0.029(2) 0.026(2) 0.021(2)
O2 0.068(3) 0.079(4) 0.045(3) -0.014(2) -0.027(2) 0.023(3)
O3 0.062(4) 0.064(4) 0.109(5) 0.050(4) 0.062(4) 0.039(4)
O4 0.077(3) 0.083(3) 0.093(4) 0.060(3) 0.034(3) 0.057(3)
C1 0.051(4) 0.041(3) 0.030(3) 0.011(3) 0.003(3) 0.025(3)
C2 0.063(4) 0.039(3) 0.036(3) 0.010(3) 0.001(3) 0.025(3)
C3 0.061(4) 0.053(4) 0.033(3) 0.013(3) -0.006(3) 0.020(3)
C4 0.081(5) 0.092(6) 0.049(4) 0.043(4) 0.013(4) 0.053(5)
C5 0.086(7) 0.206(12) 0.243(13) 0.199(11) 0.058(8) 0.068(8)
C6 0.037(3) 0.042(3) 0.038(3) 0.022(3) 0.013(2) 0.021(3)
C7 0.049(3) 0.035(3) 0.041(3) 0.017(3) 0.015(3) 0.016(3)
C8 0.054(4) 0.035(3) 0.040(3) 0.012(3) 0.029(3) 0.008(3)
C9 0.057(4) 0.077(5) 0.059(4) 0.038(4) 0.025(3) 0.051(4)
C10 0.062(4) 0.054(4) 0.064(4) 0.016(3) 0.019(3) 0.035(4)

loop_
_atom_type_symbol
_atom_type_description
_atom_type_scat_dispersion_real
_atom_type_scat_dispersion_imag
_atom_type_scat_source
C C 0.0033 0.0016 'International Tables Vol C Tables 4.2.6.8 and 6.1.1.4'
H H 0.0000 0.0000 'International Tables Vol C Tables 4.2.6.8 and 6.1.1.4'
N N 0.0061 0.0033 'International Tables Vol C Tables 4.2.6.8 and 6.1.1.4'
O O 0.0106 0.0060 'International Tables Vol C Tables 4.2.6.8 and 6.1.1.4'
Mo Mo -1.6832 0.6857 'International Tables Vol C Tables 4.2.6.8 and 6.1.1.4'
Cu Cu 0.3201 1.2651 'International Tables Vol C Tables 4.2.6.8 and 6.1.1.4'

loop_
_geom_angle_atom_site_label_1
_geom_angle_atom_site_label_2
_geom_angle_atom_site_label_3
_geom_angle
_geom_angle_site_symmetry_1
_geom_angle_site_symmetry_3
_geom_angle_publ_flag
N1 Cu1 N1 180.0 2 . ?
N1 Cu1 N3 88.38(15) 2 2 ?
N1 Cu1 N3 91.62(15) . 2 ?
N1 Cu1 N3 91.62(15) 2 . ?
N1 Cu1 N3 88.38(15) . . ?
N3 Cu1 N3 180.0 2 . ?
N1 Cu1 O1 89.15(15) 2 . ?
N1 Cu1 O1 90.85(15) . . ?
N3 Cu1 O1 89.79(14) 2 . ?
N3 Cu1 O1 90.21(14) . . ?
O4 Mo1 O2 108.9(2) . . ?
O4 Mo1 O1 110.0(2) . . ?
O2 Mo1 O1 109.4(2) . . ?
O4 Mo1 O3 109.20(15) . . ?
O2 Mo1 O3 109.61(18) . . ?
O1 Mo1 O3 109.67(12) . . ?
C1 N1 C2 105.7(4) . . ?
C1 N1 Cu1 129.5(3) . . ?
C2 N1 Cu1 124.9(3) . . ?
C1 N2 C3 107.1(4) . . ?
C1 N2 C4 126.7(5) . . ?
C3 N2 C4 126.2(5) . . ?
C6 N3 C7 104.8(4) . . ?
C6 N3 Cu1 129.4(3) . . ?
C7 N3 Cu1 125.7(3) . . ?
C6 N4 C8 105.5(4) . . ?
C6 N4 C9 126.3(5) . . ?
C8 N4 C9 128.2(5) . . ?
Mo1 O1 Cu1 169.2(2) . . ?
Mo1 O3 Mo1 180.0 2_665 . ?
N1 C1 N2 111.1(5) . . ?
N1 C1 H1 124.5 . . ?
N2 C1 H1 124.5 . . ?
C3 C2 N1 109.5(5) . . ?
C3 C2 H2 125.3 . . ?
N1 C2 H2 125.3 . . ?
C2 C3 N2 106.6(5) . . ?
C2 C3 H3 126.7 . . ?
N2 C3 H3 126.7 . . ?
C5 C4 N2 112.2(6) . . ?
C5 C4 H4A 109.2 . . ?
N2 C4 H4A 109.2 . . ?
C5 C4 H4B 109.2 . . ?
N2 C4 H4B 109.2 . . ?
H4A C4 H4B 107.9 . . ?
C4 C5 H5A 109.5 . . ?
C4 C5 H5B 109.5 . . ?
H5A C5 H5B 109.5 . . ?
C4 C5 H5C 109.5 . . ?
H5A C5 H5C 109.5 . . ?
H5B C5 H5C 109.5 . . ?
N3 C6 N4 111.6(4) . . ?
N3 C6 H6 124.2 . . ?
N4 C6 H6 124.2 . . ?
C8 C7 N3 110.0(5) . . ?
C8 C7 H7 125.0 . . ?
N3 C7 H7 125.0 . . ?
C7 C8 N4 108.1(5) . . ?
C7 C8 H8 126.0 . . ?
N4 C8 H8 126.0 . . ?
N4 C9 C10 111.4(5) . . ?
N4 C9 H9A 109.3 . . ?
C10 C9 H9A 109.4 . . ?
N4 C9 H9B 109.3 . . ?
C10 C9 H9B 109.3 . . ?
H9A C9 H9B 108.0 . . ?
C9 C10 H10A 109.5 . . ?
C9 C10 H10B 109.5 . . ?
H10A C10 H10B 109.5 . . ?
C9 C10 H10C 109.5 . . ?
H10A C10 H10C 109.5 . . ?
H10B C10 H10C 109.5 . . ?

loop_
_geom_bond_atom_site_label_1
_geom_bond_atom_site_label_2
_geom_bond_distance
_geom_bond_site_symmetry_2
_geom_bond_publ_flag
Cu1 N1 2.004(4) 2 ?
Cu1 N1 2.004(4) . ?
Cu1 N3 2.021(4) 2 ?
Cu1 N3 2.021(4) . ?
Cu1 O1 2.503(4) . ?
Mo1 O4 1.706(4) . ?
Mo1 O2 1.709(4) . ?
Mo1 O1 1.717(4) . ?
Mo1 O3 1.8766(4) . ?
N1 C1 1.316(6) . ?
N1 C2 1.371(7) . ?
N2 C1 1.348(6) . ?
N2 C3 1.358(7) . ?
N2 C4 1.476(7) . ?
N3 C6 1.327(6) . ?
N3 C7 1.379(6) . ?
N4 C6 1.330(6) . ?
N4 C8 1.387(7) . ?
N4 C9 1.465(6) . ?
C1 H1 0.9300 . ?
C2 C3 1.350(7) . ?
C2 H2 0.9300 . ?
C3 H3 0.9300 . ?
C4 C5 1.444(11) . ?
C4 H4A 0.9700 . ?
C4 H4B 0.9700 . ?
C5 H5A 0.9600 . ?
C5 H5B 0.9600 . ?
C5 H5C 0.9600 . ?
C6 H6 0.9300 . ?
C7 C8 1.295(8) . ?
C7 H7 0.9300 . ?
C8 H8 0.9300 . ?
C9 C10 1.504(8) . ?
C9 H9A 0.9700 . ?
C9 H9B 0.9700 . ?
C10 H10A 0.9600 . ?
C10 H10B 0.9600 . ?
C10 H10C 0.9600 . ?
